data_4502988
loop_
_publ_author_name
'Springuel, G\'eraldine'
'Norberg, Bernadette'
'Robeyns, Koen'
'Wouters, Johan'
'Leyssens, Tom'

_publ_section_title
;
 Advances in Pharmaceutical Co-crystal Screening: Effective Co-crystal
 Screening through Structural Resemblance
;
_journal_issue 1
_journal_name_full 'Crystal Growth &amp; Design'
_journal_page_first 475
_journal_paper_doi 10.1021/cg201291k
_journal_volume 12
_journal_year 2012
_chemical_formula_moiety 'C8 H14 N2 O2, C8 H8 O3'
_chemical_formula_sum 'C16 H22 N2 O5'
_chemical_formula_weight 322.36
_chemical_name_systematic
;
 ?
;
_space_group_IT_number 4
_symmetry_cell_setting monoclinic
_symmetry_space_group_name_Hall 'P 2yb'
_symmetry_space_group_name_H-M 'P 1 21 1'
_atom_sites_solution_hydrogens geom
_atom_sites_solution_primary direct
_atom_sites_solution_secondary difmap
_audit_creation_method SHELXL-97
_cell_angle_alpha 90.00
_cell_angle_beta 109.936(10)
_cell_angle_gamma 90.00
_cell_formula_units_Z 2
_cell_length_a 11.9394(11)
_cell_length_b 5.6442(5)
_cell_length_c 13.2328(12)
_cell_measurement_reflns_used 2148
_cell_measurement_temperature 293(2)
_cell_measurement_theta_max 67.4225
_cell_measurement_theta_min 3.5501
_cell_volume 838.30(14)
_computing_cell_refinement
;
CrysAlisPro, Oxford Diffraction Ltd.,
Version 1.171.34.44 (release 25-10-2010 CrysAlis171 .NET)
(compiled Oct 25 2010,18:11:34)
;
_computing_data_collection
;
CrysAlisPro, Oxford Diffraction Ltd.,
Version 1.171.34.44 (release 25-10-2010 CrysAlis171 .NET)
(compiled Oct 25 2010,18:11:34)
;
_computing_data_reduction
;
CrysAlisPro, Oxford Diffraction Ltd.,
Version 1.171.34.44 (release 25-10-2010 CrysAlis171 .NET)
(compiled Oct 25 2010,18:11:34)
;
_computing_structure_refinement 'SHELXL-97 (Sheldrick, 1997)'
_computing_structure_solution sir92
_diffrn_ambient_temperature 293(2)
_diffrn_detector_area_resol_mean 10.3712
_diffrn_measured_fraction_theta_full 0.998
_diffrn_measured_fraction_theta_max 0.998
_diffrn_measurement_device_type 'Xcalibur, Ruby, Gemini ultra'
_diffrn_measurement_method '\w scans'
_diffrn_radiation_monochromator mirror
_diffrn_radiation_source 'fine-focus sealed tube'
_diffrn_radiation_type CuK\a
_diffrn_radiation_wavelength 1.54184
_diffrn_reflns_av_R_equivalents 0.0280
_diffrn_reflns_av_sigmaI/netI 0.0255
_diffrn_reflns_limit_h_max 14
_diffrn_reflns_limit_h_min -13
_diffrn_reflns_limit_k_max 4
_diffrn_reflns_limit_k_min -6
_diffrn_reflns_limit_l_max 15
_diffrn_reflns_limit_l_min -15
_diffrn_reflns_number 4052
_diffrn_reflns_theta_full 67.54
_diffrn_reflns_theta_max 67.54
_diffrn_reflns_theta_min 3.55
_exptl_absorpt_coefficient_mu 0.792
_exptl_absorpt_correction_T_max 0.9843
_exptl_absorpt_correction_T_min 0.7529
_exptl_absorpt_correction_type multi-scan
_exptl_absorpt_process_details
;
CrysAlisPro, Oxford Diffraction Ltd.,
Version 1.171.34.44 (release 25-10-2010 CrysAlis171 .NET)
(compiled Oct 25 2010,18:11:34)
Empirical absorption correction using spherical harmonics,
 implemented in SCALE3 ABSPACK scaling algorithm.
;
_exptl_crystal_colour colorless
_exptl_crystal_density_diffrn 1.277
_exptl_crystal_density_method 'not measured'
_exptl_crystal_description plaquet
_exptl_crystal_F_000 344
_exptl_crystal_size_max 0.38
_exptl_crystal_size_mid 0.07
_exptl_crystal_size_min 0.02
_refine_diff_density_max 0.318
_refine_diff_density_min -0.147
_refine_diff_density_rms 0.035
_refine_ls_abs_structure_details 'Flack H D (1983), Acta Cryst. A39, 876-881'
_refine_ls_extinction_coef 0.0062(14)
_refine_ls_extinction_expression Fc^*^=kFc[1+0.001xFc^2^\l^3^/sin(2\q)]^-1/4^
_refine_ls_extinction_method SHELXL
_refine_ls_goodness_of_fit_ref 1.095
_refine_ls_hydrogen_treatment mixed
_refine_ls_matrix_type full
_refine_ls_number_parameters 226
_refine_ls_number_reflns 2169
_refine_ls_number_restraints 1
_refine_ls_restrained_S_all 1.094
_refine_ls_R_factor_all 0.0490
_refine_ls_R_factor_gt 0.0443
_refine_ls_shift/su_max 0.000
_refine_ls_shift/su_mean 0.000
_refine_ls_structure_factor_coef Fsqd
_refine_ls_weighting_details 'calc w=1/[\s^2^(Fo^2^)+(0.0703P)^2^+0.0688P] where P=(Fo^2^+2Fc^2^)/3'
_refine_ls_weighting_scheme calc
_refine_ls_wR_factor_gt 0.1209
_refine_ls_wR_factor_ref 0.1276
_reflns_number_gt 1920
_reflns_number_total 2169
_reflns_threshold_expression >2sigma(I)
_cod_data_source_file cg201291k_si_004.cif
_cod_data_source_block bn_levi-smand-cu
_cod_original_cell_volume 838.30(13)
_cod_original_sg_symbol_H-M 'P 21'
_cod_database_code 4502988

loop_
_symmetry_equiv_pos_as_xyz
'x, y, z'
'-x, y+1/2, -z'

loop_
_atom_site_label
_atom_site_type_symbol
_atom_site_fract_x
_atom_site_fract_y
_atom_site_fract_z
_atom_site_U_iso_or_equiv
_atom_site_adp_type
_atom_site_occupancy
_atom_site_symmetry_multiplicity
_atom_site_calc_flag
_atom_site_refinement_flags
C1 C 0.7240(2) 1.0393(6) 0.9049(2) 0.0641(7) Uani 1 1 d .
C2 C 0.8514(3) 0.9632(8) 0.9342(3) 0.0832(10) Uani 1 1 d .
H2A H 0.8984 1.0860 0.9163 0.100 Uiso 1 1 calc R
H2B H 0.8854 0.9302 1.0106 0.100 Uiso 1 1 calc R
C3 C 0.8494(3) 0.7442(8) 0.8703(4) 0.0932(11) Uani 1 1 d .
H3A H 0.8718 0.6074 0.9172 0.112 Uiso 1 1 calc R
H3B H 0.9047 0.7588 0.8313 0.112 Uiso 1 1 calc R
C4 C 0.7234(3) 0.7175(7) 0.7927(3) 0.0795(9) Uani 1 1 d .
H4A H 0.7197 0.7466 0.7194 0.095 Uiso 1 1 calc R
H4B H 0.6930 0.5598 0.7970 0.095 Uiso 1 1 calc R
C5 C 0.5281(2) 0.9255(5) 0.7758(2) 0.0630(7) Uani 1 1 d .
H5 H 0.5057 1.0668 0.8076 0.076 Uiso 1 1 calc R
C6 C 0.4603(2) 0.7186(6) 0.8005(2) 0.0624(7) Uani 1 1 d .
C7 C 0.4894(3) 0.9685(7) 0.6555(3) 0.0807(9) Uani 1 1 d .
H7A H 0.5159 0.8374 0.6219 0.097 Uiso 1 1 calc R
H7B H 0.4031 0.9739 0.6260 0.097 Uiso 1 1 calc R
C8 C 0.5390(5) 1.1954(10) 0.6293(4) 0.1147(15) Uani 1 1 d .
H8A H 0.6245 1.1872 0.6547 0.172 Uiso 1 1 calc R
H8B H 0.5142 1.3253 0.6635 0.172 Uiso 1 1 calc R
H8C H 0.5102 1.2189 0.5528 0.172 Uiso 1 1 calc R
C11 C 1.2453(2) 1.1789(6) 0.8136(2) 0.0657(7) Uani 1 1 d .
C12 C 1.1597(2) 0.9736(6) 0.8005(3) 0.0683(7) Uani 1 1 d .
H12 H 1.1964 0.8316 0.7827 0.082 Uiso 1 1 calc R
C13 C 1.0418(2) 1.0168(5) 0.7106(2) 0.0606(6) Uani 1 1 d .
C14 C 0.9737(3) 1.2114(6) 0.7126(2) 0.0728(8) Uani 1 1 d .
H14 H 0.9997 1.3186 0.7692 0.087 Uiso 1 1 calc R
C15 C 0.8658(3) 1.2483(8) 0.6300(3) 0.0902(11) Uani 1 1 d .
H15 H 0.8202 1.3814 0.6309 0.108 Uiso 1 1 calc R
C16 C 0.8270(4) 1.0896(10) 0.5480(3) 0.1004(14) Uani 1 1 d .
H16 H 0.7542 1.1133 0.4936 0.121 Uiso 1 1 calc R
C17 C 0.8937(4) 0.8974(10) 0.5450(3) 0.1036(13) Uani 1 1 d .
H17 H 0.8671 0.7911 0.4880 0.124 Uiso 1 1 calc R
C18 C 1.0015(3) 0.8586(7) 0.6266(3) 0.0832(9) Uani 1 1 d .
H18 H 1.0467 0.7256 0.6247 0.100 Uiso 1 1 calc R
N1 N 0.65571(19) 0.8956(4) 0.82725(19) 0.0612(6) Uani 1 1 d .
N2 N 0.4983(3) 0.6307(7) 0.8974(2) 0.0835(9) Uani 1 1 d .
O1 O 0.68489(19) 1.2050(5) 0.94334(18) 0.0827(7) Uani 1 1 d .
O2 O 0.3687(2) 0.6459(5) 0.73014(18) 0.0875(7) Uani 1 1 d .
O3 O 1.2455(2) 1.2694(6) 0.72357(17) 0.0873(8) Uani 1 1 d .
O4 O 1.3109(2) 1.2471(6) 0.89941(16) 0.0971(8) Uani 1 1 d .
O5 O 1.1375(2) 0.9305(6) 0.8959(2) 0.0962(9) Uani 1 1 d .
H2C H 0.568(4) 0.674(9) 0.949(3) 0.101(12) Uiso 1 1 d .
H2D H 0.453(4) 0.503(9) 0.911(3) 0.103(13) Uiso 1 1 d .
H3C H 1.291(4) 1.400(10) 0.736(3) 0.105(14) Uiso 1 1 d .
H5A H 1.192(5) 0.864(12) 0.945(4) 0.132(19) Uiso 1 1 d .

loop_
_atom_site_aniso_label
_atom_site_aniso_U_11
_atom_site_aniso_U_22
_atom_site_aniso_U_33
_atom_site_aniso_U_23
_atom_site_aniso_U_13
_atom_site_aniso_U_12
C1 0.0603(14) 0.0658(18) 0.0612(15) -0.0070(14) 0.0144(12) -0.0094(14)
C2 0.0587(15) 0.095(3) 0.091(2) -0.008(2) 0.0184(14) -0.0098(16)
C3 0.0652(17) 0.091(3) 0.126(3) -0.009(3) 0.0360(18) 0.0024(19)
C4 0.0771(18) 0.072(2) 0.093(2) -0.0203(18) 0.0329(16) 0.0037(16)
C5 0.0597(14) 0.0609(16) 0.0606(14) -0.0098(13) 0.0101(11) -0.0015(13)
C6 0.0546(13) 0.0698(18) 0.0571(13) -0.0054(14) 0.0119(11) -0.0019(13)
C7 0.095(2) 0.072(2) 0.0628(16) -0.0023(15) 0.0108(15) -0.0112(17)
C8 0.138(3) 0.109(3) 0.094(3) 0.009(3) 0.035(2) -0.031(3)
C11 0.0624(13) 0.077(2) 0.0521(14) 0.0049(14) 0.0126(11) 0.0111(15)
C12 0.0607(15) 0.0680(18) 0.0718(16) 0.0147(15) 0.0169(12) 0.0110(13)
C13 0.0601(14) 0.0606(16) 0.0586(14) 0.0062(13) 0.0171(11) 0.0005(13)
C14 0.0687(15) 0.0698(19) 0.0724(16) -0.0019(16) 0.0143(13) 0.0070(15)
C15 0.0677(17) 0.094(3) 0.098(2) 0.019(2) 0.0142(17) 0.0159(19)
C16 0.077(2) 0.127(4) 0.075(2) 0.021(2) -0.0022(17) -0.016(2)
C17 0.116(3) 0.114(3) 0.0636(18) -0.009(2) 0.0083(19) -0.026(3)
C18 0.103(2) 0.073(2) 0.0730(19) -0.0078(17) 0.0288(18) -0.0043(19)
N1 0.0541(11) 0.0619(14) 0.0655(12) -0.0133(11) 0.0178(10) -0.0027(10)
N2 0.0747(16) 0.108(2) 0.0561(13) 0.0034(15) 0.0080(12) -0.0176(17)
O1 0.0778(12) 0.0793(15) 0.0775(12) -0.0280(12) 0.0088(10) -0.0050(12)
O2 0.0718(11) 0.0925(17) 0.0735(12) 0.0068(12) -0.0072(10) -0.0237(12)
O3 0.0894(14) 0.1047(19) 0.0580(11) 0.0036(12) 0.0125(10) -0.0347(15)
O4 0.0910(14) 0.123(2) 0.0574(11) 0.0067(14) -0.0002(10) -0.0140(16)
O5 0.0722(13) 0.134(2) 0.0777(14) 0.0500(16) 0.0192(11) 0.0159(15)

loop_
_atom_type_symbol
_atom_type_description
_atom_type_scat_dispersion_real
_atom_type_scat_dispersion_imag
_atom_type_scat_source
C C 0.0181 0.0091 'International Tables Vol C Tables 4.2.6.8 and 6.1.1.4'
H H 0.0000 0.0000 'International Tables Vol C Tables 4.2.6.8 and 6.1.1.4'
N N 0.0311 0.0180 'International Tables Vol C Tables 4.2.6.8 and 6.1.1.4'
O O 0.0492 0.0322 'International Tables Vol C Tables 4.2.6.8 and 6.1.1.4'

loop_
_geom_angle_atom_site_label_1
_geom_angle_atom_site_label_2
_geom_angle_atom_site_label_3
_geom_angle
O1 C1 N1 123.9(3)
O1 C1 C2 127.3(3)
N1 C1 C2 108.8(3)
C3 C2 C1 105.7(3)
C3 C2 H2A 110.6
C1 C2 H2A 110.6
C3 C2 H2B 110.6
C1 C2 H2B 110.6
H2A C2 H2B 108.7
C2 C3 C4 106.7(3)
C2 C3 H3A 110.4
C4 C3 H3A 110.4
C2 C3 H3B 110.4
C4 C3 H3B 110.4
H3A C3 H3B 108.6
N1 C4 C3 104.3(3)
N1 C4 H4A 110.9
C3 C4 H4A 110.9
N1 C4 H4B 110.9
C3 C4 H4B 110.9
H4A C4 H4B 108.9
N1 C5 C7 113.9(3)
N1 C5 C6 111.1(2)
C7 C5 C6 110.8(2)
N1 C5 H5 106.9
C7 C5 H5 106.9
C6 C5 H5 106.9
O2 C6 N2 122.3(3)
O2 C6 C5 119.4(2)
N2 C6 C5 118.2(3)
C8 C7 C5 112.1(3)
C8 C7 H7A 109.2
C5 C7 H7A 109.2
C8 C7 H7B 109.2
C5 C7 H7B 109.2
H7A C7 H7B 107.9
C7 C8 H8A 109.5
C7 C8 H8B 109.5
H8A C8 H8B 109.5
C7 C8 H8C 109.5
H8A C8 H8C 109.5
H8B C8 H8C 109.5
O4 C11 O3 122.5(3)
O4 C11 C12 123.3(3)
O3 C11 C12 114.1(3)
O5 C12 C11 111.0(3)
O5 C12 C13 108.9(2)
C11 C12 C13 112.0(2)
O5 C12 H12 108.2
C11 C12 H12 108.2
C13 C12 H12 108.2
C14 C13 C18 119.2(3)
C14 C13 C12 120.6(3)
C18 C13 C12 120.2(3)
C13 C14 C15 120.0(3)
C13 C14 H14 120.0
C15 C14 H14 120.0
C16 C15 C14 120.0(4)
C16 C15 H15 120.0
C14 C15 H15 120.0
C17 C16 C15 120.5(3)
C17 C16 H16 119.8
C15 C16 H16 119.8
C16 C17 C18 120.1(4)
C16 C17 H17 119.9
C18 C17 H17 119.9
C13 C18 C17 120.2(4)
C13 C18 H18 119.9
C17 C18 H18 119.9
C1 N1 C5 123.7(2)
C1 N1 C4 113.5(2)
C5 N1 C4 122.6(2)
C6 N2 H2C 124(3)
C6 N2 H2D 117(3)
H2C N2 H2D 120(4)
C11 O3 H3C 111(3)
C12 O5 H5A 116(4)

loop_
_geom_bond_atom_site_label_1
_geom_bond_atom_site_label_2
_geom_bond_distance
C1 O1 1.231(4)
C1 N1 1.344(4)
C1 C2 1.499(5)
C2 C3 1.493(6)
C2 H2A 0.9700
C2 H2B 0.9700
C3 C4 1.513(5)
C3 H3A 0.9700
C3 H3B 0.9700
C4 N1 1.458(4)
C4 H4A 0.9700
C4 H4B 0.9700
C5 N1 1.451(4)
C5 C7 1.518(4)
C5 C6 1.519(4)
C5 H5 0.9800
C6 O2 1.240(3)
C6 N2 1.303(4)
C7 C8 1.500(6)
C7 H7A 0.9700
C7 H7B 0.9700
C8 H8A 0.9600
C8 H8B 0.9600
C8 H8C 0.9600
C11 O4 1.202(4)
C11 O3 1.297(4)
C11 C12 1.515(5)
C12 O5 1.397(4)
C12 C13 1.522(4)
C12 H12 0.9800
C13 C14 1.372(4)
C13 C18 1.378(5)
C14 C15 1.392(4)
C14 H14 0.9300
C15 C16 1.361(7)
C15 H15 0.9300
C16 C17 1.354(7)
C16 H16 0.9300
C17 C18 1.387(6)
C17 H17 0.9300
C18 H18 0.9300
N2 H2C 0.91(4)
N2 H2D 0.96(5)
O3 H3C 0.90(6)
O5 H5A 0.84(6)

loop_
_geom_torsion_atom_site_label_1
_geom_torsion_atom_site_label_2
_geom_torsion_atom_site_label_3
_geom_torsion_atom_site_label_4
_geom_torsion
O1 C1 C2 C3 175.9(3)
N1 C1 C2 C3 -4.3(4)
C1 C2 C3 C4 8.3(4)
C2 C3 C4 N1 -9.1(4)
N1 C5 C6 O2 -143.5(3)
C7 C5 C6 O2 -15.7(4)
N1 C5 C6 N2 39.6(4)
C7 C5 C6 N2 167.3(3)
N1 C5 C7 C8 -63.4(4)
C6 C5 C7 C8 170.4(3)
O4 C11 C12 O5 20.2(4)
O3 C11 C12 O5 -162.5(3)
O4 C11 C12 C13 142.3(3)
O3 C11 C12 C13 -40.4(4)
O5 C12 C13 C14 65.3(4)
C11 C12 C13 C14 -57.9(4)
O5 C12 C13 C18 -113.9(3)
C11 C12 C13 C18 122.9(3)
C18 C13 C14 C15 -0.6(5)
C12 C13 C14 C15 -179.8(3)
C13 C14 C15 C16 0.9(5)
C14 C15 C16 C17 -1.2(6)
C15 C16 C17 C18 1.0(7)
C14 C13 C18 C17 0.4(5)
C12 C13 C18 C17 179.6(3)
C16 C17 C18 C13 -0.7(6)
O1 C1 N1 C5 3.0(5)
C2 C1 N1 C5 -176.8(3)
O1 C1 N1 C4 178.1(3)
C2 C1 N1 C4 -1.8(4)
C7 C5 N1 C1 118.9(3)
C6 C5 N1 C1 -115.0(3)
C7 C5 N1 C4 -55.7(4)
C6 C5 N1 C4 70.3(4)
C3 C4 N1 C1 6.9(4)
C3 C4 N1 C5 -178.0(3)
